data_1517000
loop_
_publ_author_name
'Markus Graser'
'Holger Kopacka'
'Klaus Wurst'
'Thomas Muller'
'Benno Bildstein'

_publ_section_title
;
 Structurally diverse pyridyl or quinolyl enolato/enamido metal complexes
 of Li, Zr, Fe, Co, Ni, Cu and Zn
;
_journal_name_full
;
Inorganica Chimica Acta
;
_journal_page_first 38
_journal_page_last 49
_journal_volume 401
_journal_year 2013
_chemical_formula_sum 'C26 H20 N2 O2 Zn'
_chemical_formula_weight 457.81
_space_group_IT_number 14
_symmetry_cell_setting monoclinic
_symmetry_space_group_name_Hall '-P 2yn'
_symmetry_space_group_name_H-M 'P 1 21/n 1'
_atom_sites_solution_hydrogens geom
_atom_sites_solution_primary direct
_atom_sites_solution_secondary difmap
_cell_angle_alpha 90.00
_cell_angle_beta 90.669(2)
_cell_angle_gamma 90.00
_cell_formula_units_Z 4
_cell_length_a 11.2726(4)
_cell_length_b 16.1504(5)
_cell_length_c 11.7431(4)
_cell_measurement_reflns_used 22261
_cell_measurement_temperature 233(2)
_cell_measurement_theta_max 26.0
_cell_measurement_theta_min 1.0
_cell_volume 2137.77(12)
_computing_data_collection COLLECT
_computing_data_reduction 'DENZO and SCALEPACK'
_computing_structure_refinement 'SHELXL-97 (Sheldrick, 1997)'
_computing_structure_solution 'SHELXS-97 (Sheldrick, 1990)'
_diffrn_ambient_temperature 233(2)
_diffrn_measured_fraction_theta_full 0.993
_diffrn_measured_fraction_theta_max 0.993
_diffrn_measurement_device_type 'Nonius KappaCCD'
_diffrn_measurement_method 'phi- and omega-scans'
_diffrn_radiation_monochromator graphite
_diffrn_radiation_source 'fine-focus sealed tube'
_diffrn_radiation_type MoK\a
_diffrn_radiation_wavelength 0.71073
_diffrn_reflns_av_R_equivalents 0.0305
_diffrn_reflns_av_sigmaI/netI 0.0305
_diffrn_reflns_limit_h_max 10
_diffrn_reflns_limit_h_min -13
_diffrn_reflns_limit_k_max 19
_diffrn_reflns_limit_k_min -19
_diffrn_reflns_limit_l_max 14
_diffrn_reflns_limit_l_min -14
_diffrn_reflns_number 12739
_diffrn_reflns_theta_full 26.00
_diffrn_reflns_theta_max 26.00
_diffrn_reflns_theta_min 1.26
_diffrn_standards_interval_count 0
_exptl_absorpt_coefficient_mu 1.174
_exptl_absorpt_correction_type none
_exptl_crystal_colour colorless
_exptl_crystal_density_diffrn 1.422
_exptl_crystal_density_method 'not measured'
_exptl_crystal_description prism
_exptl_crystal_F_000 944
_exptl_crystal_size_max 0.4
_exptl_crystal_size_mid 0.15
_exptl_crystal_size_min 0.11
_refine_diff_density_max 0.337
_refine_diff_density_min -0.363
_refine_diff_density_rms 0.052
_refine_ls_extinction_method none
_refine_ls_goodness_of_fit_ref 1.058
_refine_ls_matrix_type full
_refine_ls_number_parameters 281
_refine_ls_number_reflns 4168
_refine_ls_number_restraints 0
_refine_ls_restrained_S_all 1.058
_refine_ls_R_factor_all 0.0508
_refine_ls_R_factor_gt 0.0385
_refine_ls_shift/su_max 0.001
_refine_ls_shift/su_mean 0.000
_refine_ls_structure_factor_coef Fsqd
_refine_ls_weighting_details 'calc w=1/[\s^2^(Fo^2^)+(0.0409P)^2^+1.6338P] where P=(Fo^2^+2Fc^2^)/3'
_refine_ls_weighting_scheme calc
_refine_ls_wR_factor_gt 0.0916
_refine_ls_wR_factor_ref 0.0975
_reflns_number_gt 3489
_reflns_number_total 4168
_reflns_threshold_expression >2sigma(I)
_cod_data_source_file ICA-2013-401-38-49-34.cif
_cod_data_source_block 20
_cod_original_sg_symbol_H-M P21/n
_cod_database_code 1517000

loop_
_symmetry_equiv_pos_as_xyz
'x, y, z'
'-x+1/2, y+1/2, -z+1/2'
'-x, -y, -z'
'x-1/2, -y-1/2, z-1/2'

loop_
_atom_site_label
_atom_site_type_symbol
_atom_site_fract_x
_atom_site_fract_y
_atom_site_fract_z
_atom_site_U_iso_or_equiv
_atom_site_adp_type
_atom_site_occupancy
_atom_site_symmetry_multiplicity
_atom_site_calc_flag
Zn1 Zn 0.23084(3) 0.251277(17) 0.35367(3) 0.03426(11) Uani 1 1 d
N1 N 0.0814(2) 0.28919(14) 0.27971(19) 0.0373(5) Uani 1 1 d
N2 N 0.3712(2) 0.22928(13) 0.25730(19) 0.0348(5) Uani 1 1 d
O1 O 0.26650(17) 0.34902(11) 0.44081(16) 0.0386(4) Uani 1 1 d
O2 O 0.21554(17) 0.14481(11) 0.42362(17) 0.0411(5) Uani 1 1 d
C1 C 0.2011(2) 0.41610(15) 0.4336(2) 0.0344(6) Uani 1 1 d
C2 C 0.0941(3) 0.42193(16) 0.3789(2) 0.0398(6) Uani 1 1 d
H2 H 0.0534 0.4719 0.3909 0.048 Uiso 1 1 calc
C3 C 0.0334(2) 0.36409(16) 0.3060(2) 0.0366(6) Uani 1 1 d
C4 C -0.0767(3) 0.38611(18) 0.2552(3) 0.0468(7) Uani 1 1 d
H4 H -0.1125 0.4366 0.2748 0.056 Uiso 1 1 calc
C5 C -0.1314(3) 0.3354(2) 0.1785(3) 0.0523(8) Uani 1 1 d
H5 H -0.2043 0.3509 0.1452 0.063 Uiso 1 1 calc
C6 C -0.0790(3) 0.2607(2) 0.1497(3) 0.0538(8) Uani 1 1 d
H6 H -0.1141 0.2255 0.0952 0.065 Uiso 1 1 calc
C7 C 0.0248(3) 0.23980(17) 0.2030(3) 0.0467(7) Uani 1 1 d
H7 H 0.0591 0.1884 0.1855 0.056 Uiso 1 1 calc
C8 C 0.2546(3) 0.48985(16) 0.4920(2) 0.0378(6) Uani 1 1 d
C9 C 0.3410(4) 0.4801(2) 0.5744(4) 0.0909(16) Uani 1 1 d
H9 H 0.3637 0.4264 0.5967 0.109 Uiso 1 1 calc
C10 C 0.3951(5) 0.5477(3) 0.6253(5) 0.1050(19) Uani 1 1 d
H10 H 0.4543 0.5396 0.6812 0.126 Uiso 1 1 calc
C11 C 0.3629(4) 0.6263(2) 0.5948(3) 0.0645(10) Uani 1 1 d
H11 H 0.4007 0.6724 0.6282 0.077 Uiso 1 1 calc
C12 C 0.2768(4) 0.63673(19) 0.5165(3) 0.0699(11) Uani 1 1 d
H12 H 0.2536 0.6905 0.4954 0.084 Uiso 1 1 calc
C13 C 0.2217(4) 0.56916(19) 0.4663(3) 0.0618(10) Uani 1 1 d
H13 H 0.1601 0.5781 0.4131 0.074 Uiso 1 1 calc
C21 C 0.2945(2) 0.08591(15) 0.4081(2) 0.0326(6) Uani 1 1 d
C22 C 0.3936(2) 0.09214(16) 0.3433(2) 0.0383(6) Uani 1 1 d
H22 H 0.4438 0.0457 0.3462 0.046 Uiso 1 1 calc
C23 C 0.4338(2) 0.15779(16) 0.2716(2) 0.0344(6) Uani 1 1 d
C24 C 0.5408(3) 0.14868(18) 0.2115(3) 0.0460(7) Uani 1 1 d
H24 H 0.5865 0.1005 0.2216 0.055 Uiso 1 1 calc
C25 C 0.5788(3) 0.2091(2) 0.1387(3) 0.0517(8) Uani 1 1 d
H25 H 0.6504 0.2025 0.0995 0.062 Uiso 1 1 calc
C26 C 0.5115(3) 0.2795(2) 0.1233(3) 0.0547(8) Uani 1 1 d
H26 H 0.5348 0.3209 0.0720 0.066 Uiso 1 1 calc
C27 C 0.4104(3) 0.28727(19) 0.1841(3) 0.0474(7) Uani 1 1 d
H27 H 0.3653 0.3358 0.1748 0.057 Uiso 1 1 calc
C28 C 0.2678(2) 0.00705(15) 0.4703(2) 0.0347(6) Uani 1 1 d
C29 C 0.1634(3) -0.00006(18) 0.5288(3) 0.0565(9) Uani 1 1 d
H29 H 0.1099 0.0446 0.5286 0.068 Uiso 1 1 calc
C30 C 0.1351(3) -0.0720(2) 0.5885(3) 0.0664(10) Uani 1 1 d
H30 H 0.0630 -0.0753 0.6278 0.080 Uiso 1 1 calc
C31 C 0.2116(3) -0.13759(18) 0.5901(3) 0.0550(8) Uani 1 1 d
H31 H 0.1933 -0.1859 0.6310 0.066 Uiso 1 1 calc
C32 C 0.3436(3) -0.06074(17) 0.4722(3) 0.0450(7) Uani 1 1 d
H32 H 0.4156 -0.0582 0.4327 0.054 Uiso 1 1 calc
C33 C 0.3149(3) -0.13191(18) 0.5313(3) 0.0535(8) Uani 1 1 d
H33 H 0.3675 -0.1771 0.5309 0.064 Uiso 1 1 calc

loop_
_atom_site_aniso_label
_atom_site_aniso_U_11
_atom_site_aniso_U_22
_atom_site_aniso_U_33
_atom_site_aniso_U_23
_atom_site_aniso_U_13
_atom_site_aniso_U_12
Zn1 0.03656(18) 0.02612(17) 0.04009(18) 0.00050(12) 0.00071(14) 0.00299(12)
N1 0.0388(13) 0.0329(12) 0.0402(13) 0.0029(10) -0.0037(10) -0.0038(10)
N2 0.0361(13) 0.0321(11) 0.0363(12) -0.0007(9) 0.0033(10) -0.0031(9)
O1 0.0414(11) 0.0285(9) 0.0457(11) -0.0025(8) -0.0062(9) 0.0048(8)
O2 0.0421(11) 0.0285(9) 0.0531(12) 0.0063(8) 0.0137(9) 0.0072(8)
C1 0.0381(15) 0.0265(13) 0.0387(14) 0.0019(10) 0.0008(12) 0.0024(11)
C2 0.0396(15) 0.0264(13) 0.0534(17) -0.0002(11) -0.0062(13) 0.0054(11)
C3 0.0362(14) 0.0302(14) 0.0433(15) 0.0075(11) -0.0045(12) -0.0011(11)
C4 0.0391(16) 0.0409(16) 0.0602(19) 0.0112(14) -0.0084(14) -0.0011(12)
C5 0.0412(17) 0.0558(19) 0.059(2) 0.0142(15) -0.0162(15) -0.0104(14)
C6 0.051(2) 0.058(2) 0.0515(19) 0.0012(15) -0.0137(16) -0.0171(15)
C7 0.0501(19) 0.0417(17) 0.0482(18) -0.0038(13) -0.0041(15) -0.0073(13)
C8 0.0434(16) 0.0293(14) 0.0405(15) -0.0016(11) -0.0032(12) 0.0001(11)
C9 0.100(3) 0.0362(18) 0.135(4) -0.010(2) -0.072(3) 0.0073(19)
C10 0.117(4) 0.055(2) 0.141(4) -0.011(3) -0.085(4) -0.003(2)
C11 0.085(3) 0.0420(18) 0.066(2) -0.0101(16) -0.015(2) -0.0143(17)
C12 0.106(3) 0.0286(16) 0.074(2) -0.0014(15) -0.029(2) -0.0018(18)
C13 0.084(3) 0.0349(16) 0.066(2) 0.0016(15) -0.032(2) 0.0021(16)
C21 0.0325(14) 0.0264(13) 0.0388(14) -0.0019(10) -0.0021(11) 0.0015(10)
C22 0.0384(15) 0.0279(13) 0.0487(16) -0.0011(11) 0.0049(13) 0.0043(11)
C23 0.0330(14) 0.0335(14) 0.0369(14) -0.0066(11) 0.0022(11) -0.0033(11)
C24 0.0415(16) 0.0449(16) 0.0516(18) -0.0096(14) 0.0075(14) -0.0012(13)
C25 0.0482(18) 0.060(2) 0.0475(17) -0.0099(15) 0.0178(15) -0.0173(15)
C26 0.065(2) 0.0527(18) 0.0466(18) 0.0060(15) 0.0082(16) -0.0159(17)
C27 0.0554(19) 0.0405(16) 0.0464(17) 0.0074(13) 0.0039(15) -0.0055(14)
C28 0.0386(15) 0.0274(13) 0.0381(14) -0.0011(10) -0.0011(12) -0.0014(11)
C29 0.056(2) 0.0329(15) 0.082(2) 0.0087(15) 0.0259(18) 0.0057(14)
C30 0.072(2) 0.047(2) 0.081(3) 0.0140(17) 0.033(2) -0.0011(17)
C31 0.079(2) 0.0326(16) 0.0529(19) 0.0081(13) 0.0024(18) -0.0099(15)
C32 0.0480(18) 0.0348(15) 0.0522(18) 0.0033(13) 0.0044(14) 0.0034(13)
C33 0.068(2) 0.0309(15) 0.061(2) 0.0058(14) -0.0020(17) 0.0052(14)

loop_
_atom_type_symbol
_atom_type_description
_atom_type_scat_dispersion_real
_atom_type_scat_dispersion_imag
_atom_type_scat_source
C C 0.0033 0.0016 'International Tables Vol C Tables 4.2.6.8 and 6.1.1.4'
H H 0.0000 0.0000 'International Tables Vol C Tables 4.2.6.8 and 6.1.1.4'
N N 0.0061 0.0033 'International Tables Vol C Tables 4.2.6.8 and 6.1.1.4'
Zn Zn 0.2839 1.4301 'International Tables Vol C Tables 4.2.6.8 and 6.1.1.4'
O O 0.0106 0.0060 'International Tables Vol C Tables 4.2.6.8 and 6.1.1.4'

loop_
_geom_angle_atom_site_label_1
_geom_angle_atom_site_label_2
_geom_angle_atom_site_label_3
_geom_angle
O2 Zn1 O1 121.92(8)
O2 Zn1 N1 112.64(9)
O1 Zn1 N1 98.68(8)
O2 Zn1 N2 99.21(8)
O1 Zn1 N2 106.69(9)
N1 Zn1 N2 118.91(9)
C7 N1 C3 119.2(3)
C7 N1 Zn1 120.0(2)
C3 N1 Zn1 120.82(18)
C27 N2 C23 119.6(3)
C27 N2 Zn1 120.5(2)
C23 N2 Zn1 119.72(18)
C1 O1 Zn1 121.97(17)
C21 O2 Zn1 121.65(17)
O1 C1 C2 125.5(2)
O1 C1 C8 113.8(2)
C2 C1 C8 120.7(2)
C1 C2 C3 130.4(2)
N1 C3 C4 118.4(3)
N1 C3 C2 121.7(2)
C4 C3 C2 119.8(2)
C5 C4 C3 121.1(3)
C4 C5 C6 119.6(3)
C7 C6 C5 118.0(3)
N1 C7 C6 123.6(3)
C13 C8 C9 116.9(3)
C13 C8 C1 122.5(3)
C9 C8 C1 120.6(3)
C8 C9 C10 121.2(3)
C11 C10 C9 120.4(4)
C12 C11 C10 119.0(3)
C11 C12 C13 120.8(3)
C8 C13 C12 121.7(3)
O2 C21 C22 125.7(2)
O2 C21 C28 113.9(2)
C22 C21 C28 120.3(2)
C21 C22 C23 130.6(2)
N2 C23 C24 118.1(2)
N2 C23 C22 122.2(2)
C24 C23 C22 119.7(2)
C25 C24 C23 120.9(3)
C24 C25 C26 119.6(3)
C27 C26 C25 118.1(3)
N2 C27 C26 123.7(3)
C29 C28 C32 117.2(3)
C29 C28 C21 119.5(2)
C32 C28 C21 123.4(2)
C28 C29 C30 121.5(3)
C31 C30 C29 120.3(3)
C33 C31 C30 118.9(3)
C33 C32 C28 121.1(3)
C31 C33 C32 121.0(3)

loop_
_geom_bond_atom_site_label_1
_geom_bond_atom_site_label_2
_geom_bond_distance
Zn1 O2 1.9143(18)
Zn1 O1 1.9212(18)
Zn1 N1 1.983(2)
Zn1 N2 1.988(2)
N1 C7 1.357(4)
N1 C3 1.362(3)
N2 C27 1.349(4)
N2 C23 1.363(3)
O1 C1 1.313(3)
O2 C21 1.317(3)
C1 C2 1.363(4)
C1 C8 1.498(4)
C2 C3 1.435(4)
C3 C4 1.416(4)
C4 C5 1.360(4)
C5 C6 1.388(5)
C6 C7 1.363(5)
C8 C13 1.366(4)
C8 C9 1.374(5)
C9 C10 1.384(5)
C10 C11 1.367(5)
C11 C12 1.340(5)
C12 C13 1.384(4)
C21 C22 1.362(4)
C21 C28 1.501(4)
C22 C23 1.431(4)
C23 C24 1.412(4)
C24 C25 1.369(4)
C25 C26 1.378(5)
C26 C27 1.358(5)
C28 C29 1.374(4)
C28 C32 1.389(4)
C29 C30 1.396(4)
C30 C31 1.366(5)
C31 C33 1.365(5)
C32 C33 1.383(4)
